data_4309760
loop_
_publ_author_name
'Li-Hua Bi'
'Ulrich Kortz'
'Michael H. Dickman'
'Bineta Keita'
'Louis Nadjo'

_publ_contact_author_address
; 
International University Bremen
School of Engineering and Science
P.O. Box 750 561
28725 Bremen
Germany
;
_publ_contact_author_email
;
u.kortz@iu-bremen.de
;
_publ_contact_author_fax
;
+49-421-200 3229
;
_publ_contact_author_name
;
Ulrich KORTZ
;
_publ_contact_author_phone
;
+49-421-200 3235
;
_publ_section_title
;
Trilacunary Heteropolytungstates Functionalized by Organometallic
Ruthenium(II), [(RuC6H6)2XW9O34]6- (X = Si, Ge)
;
_journal_name_full 'Inorganic Chemistry'
_journal_page_first 7485
_journal_page_last 7493
_journal_paper_doi 10.1021/ic0508627
_journal_volume 44
_journal_year 2005
_chemical_formula_sum 'C12 H54 Na4 O55 Rb2 Ru2 Si W9'
_chemical_formula_weight 3226.5
_chemical_name_systematic
;
 ?
;
_space_group_IT_number 2
_symmetry_cell_setting triclinic
_symmetry_space_group_name_Hall '-P 1'
_symmetry_space_group_name_H-M 'P -1'
_atom_sites_solution_hydrogens geom
_atom_sites_solution_primary direct
_atom_sites_solution_secondary difmap
_audit_creation_method SHELXL-97
_cell_angle_alpha 96.6460(10)
_cell_angle_beta 95.1570(10)
_cell_angle_gamma 98.2560(10)
_cell_formula_units_Z 2
_cell_length_a 11.9415(2)
_cell_length_b 13.3123(2)
_cell_length_c 19.4927(4)
_cell_measurement_reflns_used 6690
_cell_measurement_temperature 173(2)
_cell_measurement_theta_max 30.53
_cell_measurement_theta_min 2.46
_cell_volume 3028.08(9)
_computing_cell_refinement 'Bruker SMART'
_computing_data_collection 'Bruker SMART'
_computing_data_reduction 'Bruker SAINT'
_computing_molecular_graphics 'Bruker SHELXTL'
_computing_publication_material 'Bruker SHELXTL'
_computing_structure_refinement 'SHELXL-97 (Sheldrick, 1997)'
_computing_structure_solution 'SHELXS-97 (Sheldrick, 1990)'
_diffrn_ambient_temperature 173(2)
_diffrn_measured_fraction_theta_full 0.996
_diffrn_measured_fraction_theta_max 0.996
_diffrn_measurement_device_type 'CCD area detector'
_diffrn_measurement_method 'phi and omega scans'
_diffrn_radiation_monochromator graphite
_diffrn_radiation_source 'sealed tube'
_diffrn_radiation_type MoK\a
_diffrn_radiation_wavelength 0.71073
_diffrn_reflns_av_R_equivalents 0.0717
_diffrn_reflns_av_sigmaI/netI 0.0499
_diffrn_reflns_limit_h_max 17
_diffrn_reflns_limit_h_min -17
_diffrn_reflns_limit_k_max 19
_diffrn_reflns_limit_k_min -18
_diffrn_reflns_limit_l_max 27
_diffrn_reflns_limit_l_min -27
_diffrn_reflns_number 93616
_diffrn_reflns_theta_full 30.56
_diffrn_reflns_theta_max 30.56
_diffrn_reflns_theta_min 2.00
_diffrn_standards_decay_% 0
_exptl_absorpt_coefficient_mu 18.659
_exptl_absorpt_correction_T_max 1.000
_exptl_absorpt_correction_T_min 0.266
_exptl_absorpt_correction_type multi-scan
_exptl_absorpt_process_details SADABS
_exptl_crystal_colour yellow
_exptl_crystal_density_diffrn 3.419
_exptl_crystal_density_meas 0
_exptl_crystal_density_method 'not measured'
_exptl_crystal_description block
_exptl_crystal_F_000 2762
_exptl_crystal_size_max 0.233
_exptl_crystal_size_mid 0.163
_exptl_crystal_size_min 0.10
_refine_diff_density_max 4.173
_refine_diff_density_min -2.818
_refine_diff_density_rms 0.348
_refine_ls_extinction_method none
_refine_ls_goodness_of_fit_ref 1.017
_refine_ls_hydrogen_treatment riding
_refine_ls_matrix_type full
_refine_ls_number_parameters 419
_refine_ls_number_reflns 18501
_refine_ls_number_restraints 0
_refine_ls_restrained_S_all 1.017
_refine_ls_R_factor_all 0.0478
_refine_ls_R_factor_gt 0.0382
_refine_ls_shift/su_max 0.002
_refine_ls_shift/su_mean 0.000
_refine_ls_structure_factor_coef Fsqd
_refine_ls_weighting_details 'calc w=1/[\s^2^(Fo^2^)+(0.0500P)^2^+16.0000P] where P=(Fo^2^+2Fc^2^)/3'
_refine_ls_weighting_scheme calc
_refine_ls_wR_factor_gt 0.0981
_refine_ls_wR_factor_ref 0.1037
_reflns_number_gt 15500
_reflns_number_total 18501
_reflns_threshold_expression >2sigma(I)
_cod_data_source_file ic0508627si20050727_052545_2.cif
_cod_data_source_block siru
_cod_depositor_comments
;
The following automatic conversions were performed:
'_symmetry_cell_setting' value 'Triclinic' changed to 'triclinic'
according to '/home/saulius/struct/CIF-dictionaries/cif_core.dic'
dictionary named 'cif_core.dic' version 2.4.1 from
2010-06-29.

'_exptl_absorpt_correction_type' value 'multiscan' changed to
'multi-scan' according to
'/home/saulius/struct/CIF-dictionaries/cif_core.dic' dictionary named
'cif_core.dic' version 2.4.1 from 2010-06-29.

Automatic conversion script
Id: cif_fix_enum 1527 2010-12-29 10:47:43Z saulius 
;
_cod_database_code 4309760

loop_
_symmetry_equiv_pos_as_xyz
'x, y, z'
'-x, -y, -z'

loop_
_atom_site_label
_atom_site_type_symbol
_atom_site_fract_x
_atom_site_fract_y
_atom_site_fract_z
_atom_site_U_iso_or_equiv
_atom_site_adp_type
_atom_site_occupancy
_atom_site_symmetry_multiplicity
_atom_site_calc_flag
_atom_site_refinement_flags
_atom_site_disorder_assembly
_atom_site_disorder_group
W1 W 0.67830(2) 0.65350(2) 0.755103(14) 0.01794(6) Uani 1 1 d . . .
W2 W 0.72694(2) 0.92220(2) 0.778433(14) 0.01835(6) Uani 1 1 d . . .
W3 W 0.88361(2) 0.78468(2) 0.881937(14) 0.01946(6) Uani 1 1 d . . .
W4 W 1.09742(2) 0.63880(2) 0.801654(16) 0.02173(6) Uani 1 1 d . . .
W5 W 1.15213(2) 0.92539(2) 0.827077(15) 0.02075(6) Uani 1 1 d . . .
W6 W 1.00519(2) 1.04980(2) 0.725931(16) 0.02180(6) Uani 1 1 d . . .
W7 W 0.77168(2) 0.91141(2) 0.592825(14) 0.01911(6) Uani 1 1 d . . .
W8 W 0.72283(2) 0.65693(2) 0.570565(14) 0.01829(6) Uani 1 1 d . . .
W9 W 0.90481(2) 0.51576(2) 0.678756(16) 0.02069(6) Uani 1 1 d . . .
Si Si 0.93112(15) 0.78374(14) 0.71036(10) 0.0162(3) Uiso 1 1 d . . .
Ru1 Ru 0.97069(5) 0.78107(4) 0.54246(3) 0.01929(11) Uani 1 1 d . . .
Ru2 Ru 0.61244(5) 0.79174(5) 0.88315(3) 0.02186(12) Uani 1 1 d . . .
C1 C 1.1226(7) 0.8892(7) 0.5370(4) 0.0288(16) Uiso 1 1 d . . .
H1 H 1.1362 0.9619 0.5433 0.035 Uiso 1 1 calc R . .
C2 C 1.1412(7) 0.8333(6) 0.5944(4) 0.0275(15) Uiso 1 1 d . . .
H2 H 1.1667 0.8690 0.6395 0.033 Uiso 1 1 calc R . .
C3 C 1.1216(7) 0.7253(6) 0.5841(4) 0.0259(15) Uiso 1 1 d . . .
H3 H 1.1340 0.6884 0.6223 0.031 Uiso 1 1 calc R . .
C4 C 1.0843(7) 0.6727(6) 0.5186(4) 0.0278(16) Uiso 1 1 d . . .
H4 H 1.0720 0.6000 0.5124 0.033 Uiso 1 1 calc R . .
C5 C 1.0643(7) 0.7258(6) 0.4607(5) 0.0293(16) Uiso 1 1 d . . .
H5 H 1.0384 0.6890 0.4161 0.035 Uiso 1 1 calc R . .
C6 C 1.0834(7) 0.8338(6) 0.4704(4) 0.0284(16) Uiso 1 1 d . . .
H6 H 1.0698 0.8698 0.4319 0.034 Uiso 1 1 calc R . .
C7 C 0.4290(8) 0.7473(7) 0.8807(5) 0.0365(19) Uiso 1 1 d . . .
H7 H 0.3741 0.7139 0.8437 0.044 Uiso 1 1 calc R . .
C8 C 0.4567(8) 0.8566(7) 0.8913(5) 0.038(2) Uiso 1 1 d . . .
H8 H 0.4195 0.8965 0.8618 0.045 Uiso 1 1 calc R . .
C9 C 0.5402(8) 0.9052(8) 0.9463(5) 0.0369(19) Uiso 1 1 d . . .
H9 H 0.5591 0.9777 0.9534 0.044 Uiso 1 1 calc R . .
C10 C 0.5949(8) 0.8461(8) 0.9903(5) 0.039(2) Uiso 1 1 d . . .
H10 H 0.6502 0.8787 1.0272 0.046 Uiso 1 1 calc R . .
C11 C 0.5682(8) 0.7410(7) 0.9796(5) 0.0368(19) Uiso 1 1 d . . .
H11 H 0.6068 0.7019 1.0090 0.044 Uiso 1 1 calc R . .
C12 C 0.4844(8) 0.6896(7) 0.9258(5) 0.0363(19) Uiso 1 1 d . . .
H12 H 0.4657 0.6171 0.9202 0.044 Uiso 1 1 calc R . .
O1SI O 0.8312(4) 0.7850(4) 0.7635(3) 0.0182(9) Uiso 1 1 d . . .
O2SI O 0.8709(4) 0.7830(4) 0.6310(3) 0.0189(9) Uiso 1 1 d . . .
O3SI O 1.0232(4) 0.8875(4) 0.7323(3) 0.0181(9) Uiso 1 1 d . . .
O4SI O 0.9850(4) 0.6786(4) 0.7150(3) 0.0201(10) Uiso 1 1 d . . .
O1T O 0.5572(5) 0.5707(4) 0.7632(3) 0.0276(11) Uiso 1 1 d . . .
O2T O 0.6369(5) 1.0088(4) 0.8021(3) 0.0275(11) Uiso 1 1 d . . .
O3T O 0.8843(5) 0.7880(5) 0.9714(3) 0.0299(12) Uiso 1 1 d . . .
O4A O 1.2002(5) 0.6149(4) 0.7456(3) 0.0290(12) Uiso 1 1 d . . .
O4T O 1.1541(5) 0.5997(5) 0.8787(3) 0.0309(12) Uiso 1 1 d . . .
O5A O 1.2623(5) 0.9420(4) 0.7738(3) 0.0271(11) Uiso 1 1 d . . .
O5T O 1.2230(5) 0.9630(5) 0.9094(3) 0.0309(12) Uiso 1 1 d . . .
O6A O 1.1211(5) 1.0659(5) 0.6772(3) 0.0300(12) Uiso 1 1 d . . .
O6T O 0.9751(5) 1.1747(5) 0.7426(3) 0.0329(13) Uiso 1 1 d . . .
O7T O 0.6929(5) 0.9959(4) 0.5585(3) 0.0264(11) Uiso 1 1 d . . .
O7WR O 0.8623(4) 0.8863(4) 0.5253(3) 0.0238(10) Uiso 1 1 d . . .
O8T O 0.6122(4) 0.5745(4) 0.5225(3) 0.0242(11) Uiso 1 1 d . . .
O8WR O 0.8226(4) 0.6794(4) 0.5066(3) 0.0213(10) Uiso 1 1 d . . .
O9T O 0.8327(5) 0.3908(4) 0.6715(3) 0.0296(12) Uiso 1 1 d . . .
O9A O 1.0140(5) 0.5019(4) 0.6261(3) 0.0273(11) Uiso 1 1 d . . .
O12R O 0.6176(4) 0.7887(4) 0.7761(3) 0.0189(9) Uiso 1 1 d . . .
O13R O 0.7271(4) 0.6903(4) 0.8571(3) 0.0214(10) Uiso 1 1 d . . .
O18 O 0.6584(4) 0.6703(4) 0.6621(3) 0.0192(9) Uiso 1 1 d . . .
O19 O 0.7798(4) 0.5680(4) 0.7444(3) 0.0220(10) Uiso 1 1 d . . .
O23R O 0.7669(4) 0.8847(4) 0.8727(3) 0.0208(10) Uiso 1 1 d . . .
O26 O 0.8610(4) 1.0024(4) 0.7814(3) 0.0231(10) Uiso 1 1 d . . .
O27 O 0.7009(4) 0.9021(4) 0.6823(3) 0.0209(10) Uiso 1 1 d . . .
O34 O 0.9559(4) 0.6799(4) 0.8572(3) 0.0235(10) Uiso 1 1 d . . .
O35 O 0.9956(4) 0.8860(4) 0.8735(3) 0.0218(10) Uiso 1 1 d . . .
O45 O 1.1447(4) 0.7814(4) 0.8215(3) 0.0226(10) Uiso 1 1 d . . .
O49 O 0.9915(5) 0.5154(4) 0.7675(3) 0.0266(11) Uiso 1 1 d . . .
O56 O 1.0919(4) 1.0497(4) 0.8148(3) 0.0233(10) Uiso 1 1 d . . .
O67 O 0.8907(4) 0.9997(4) 0.6506(3) 0.0232(10) Uiso 1 1 d . . .
O78 O 0.6685(4) 0.7860(4) 0.5630(3) 0.0216(10) Uiso 1 1 d . . .
O89 O 0.8076(4) 0.5675(4) 0.6131(3) 0.0224(10) Uiso 1 1 d . . .
Rb1 Rb 1.08082(17) 0.94612(16) 1.03143(11) 0.0452(5) Uani 0.50 1 d P . .
Rb2 Rb 0.6515(2) 0.35677(18) 0.76727(13) 0.0491(5) Uani 0.45 1 d P . .
Rb3 Rb 0.9343(3) 1.2084(3) 0.89551(18) 0.0505(8) Uani 0.30 1 d P . .
Na1 Na 0.7047(3) 0.6506(3) 0.31707(19) 0.0322(7) Uiso 1 1 d . . .
Na2 Na 0.5030(3) 0.7767(3) 0.64342(19) 0.0331(7) Uiso 1 1 d . . .
Na3 Na 1.2903(3) 0.3521(3) 0.84881(19) 0.0326(7) Uiso 1 1 d . . .
Na4 Na 0.6252(4) 1.1536(3) 0.5674(2) 0.0426(10) Uiso 0.90 1 d P . .
O1W O 1.3460(5) 0.4804(4) 0.7810(3) 0.0276(11) Uiso 1 1 d . . .
O2W O 0.7680(5) 0.5322(4) 0.3903(3) 0.0296(12) Uiso 1 1 d . . .
O3W O 0.4049(6) 0.6155(5) 0.5781(4) 0.0380(14) Uiso 1 1 d . . .
O4W O 0.9898(6) 0.6022(5) 0.9992(4) 0.0373(14) Uiso 1 1 d . . .
O5W O 0.7452(5) 0.8059(5) 0.3942(3) 0.0347(13) Uiso 1 1 d . . .
O6W O 0.8708(6) 0.6519(5) 0.2494(4) 0.0374(14) Uiso 1 1 d . . .
O7W O 1.3145(6) 0.2180(5) 0.7612(4) 0.0379(14) Uiso 1 1 d . . .
O8W O 0.6480(6) 1.3289(6) 0.5581(4) 0.0445(16) Uiso 1 1 d . . .
O9W O 1.1933(6) 0.2241(6) 0.9015(4) 0.0465(17) Uiso 1 1 d . . .
O10W O 0.3475(6) 0.7789(5) 0.7045(4) 0.0434(16) Uiso 1 1 d . . .
O11W O 0.7381(7) 1.1915(6) 0.6745(4) 0.0514(18) Uiso 1 1 d . . .
O12W O 1.4463(7) 1.0649(6) 0.7407(4) 0.0529(19) Uiso 1 1 d . . .
O13W O 0.6841(7) 0.5103(6) 0.9172(4) 0.0539(19) Uiso 1 1 d . . .
O14W O 1.4961(7) 0.3568(6) 0.8780(4) 0.0541(19) Uiso 1 1 d . . .
O15W O 0.5496(7) 1.1137(6) 0.4474(4) 0.0536(19) Uiso 1 1 d . . .
O16W O 0.4498(7) 1.0968(6) 0.6043(4) 0.055(2) Uiso 1 1 d . . .
O17W O 1.2372(7) 0.4544(6) 0.9452(5) 0.056(2) Uiso 1 1 d . . .
O18W O 1.2192(8) 0.7718(7) 0.9892(5) 0.066(2) Uiso 1 1 d . . .
O19W O 0.5128(8) 0.6067(7) 0.3477(5) 0.061(2) Uiso 1 1 d . . .
O20W O 0.7801(12) 1.2158(11) 0.7986(8) 0.045(3) Uiso 0.50 1 d P . .
O21W O 0.8633(10) 0.4128(9) 0.8598(6) 0.059(3) Uiso 0.75 1 d P . .
O22W O 0.6356(10) 1.2064(9) 0.8882(6) 0.061(3) Uiso 0.75 1 d P . .

loop_
_atom_site_aniso_label
_atom_site_aniso_U_11
_atom_site_aniso_U_22
_atom_site_aniso_U_33
_atom_site_aniso_U_23
_atom_site_aniso_U_13
_atom_site_aniso_U_12
W1 0.01644(12) 0.01953(13) 0.01719(12) 0.00120(10) 0.00274(9) 0.00101(9)
W2 0.01787(12) 0.01962(13) 0.01715(12) -0.00053(10) 0.00194(9) 0.00384(9)
W3 0.01800(12) 0.02518(14) 0.01468(12) 0.00146(10) 0.00133(9) 0.00284(10)
W4 0.01940(13) 0.02271(14) 0.02282(14) 0.00152(11) -0.00084(10) 0.00549(10)
W5 0.01703(12) 0.02242(14) 0.02062(13) -0.00174(10) -0.00005(10) 0.00073(10)
W6 0.02075(13) 0.01852(14) 0.02450(14) 0.00140(11) 0.00107(10) -0.00048(10)
W7 0.02033(12) 0.02045(14) 0.01673(12) 0.00249(10) 0.00141(9) 0.00410(10)
W8 0.01718(12) 0.02076(13) 0.01548(12) -0.00133(10) 0.00059(9) 0.00172(9)
W9 0.02009(13) 0.01820(13) 0.02314(14) -0.00035(10) 0.00123(10) 0.00395(10)
Ru1 0.0189(2) 0.0225(3) 0.0163(2) 0.0013(2) 0.00326(19) 0.0027(2)
Ru2 0.0184(2) 0.0300(3) 0.0167(2) 0.0003(2) 0.00436(19) 0.0031(2)
Rb1 0.0429(10) 0.0431(10) 0.0419(10) -0.0173(8) -0.0050(8) 0.0058(8)
Rb2 0.0549(13) 0.0446(12) 0.0542(14) 0.0117(10) 0.0271(11) 0.0120(10)
Rb3 0.0420(17) 0.074(2) 0.0341(16) 0.0022(16) 0.0099(13) 0.0059(16)

loop_
_atom_type_symbol
_atom_type_description
_atom_type_scat_dispersion_real
_atom_type_scat_dispersion_imag
_atom_type_scat_source
C C 0.0033 0.0016 'International Tables Vol C Tables 4.2.6.8 and 6.1.1.4'
H H 0.0000 0.0000 'International Tables Vol C Tables 4.2.6.8 and 6.1.1.4'
O O 0.0106 0.0060 'International Tables Vol C Tables 4.2.6.8 and 6.1.1.4'
Si Si 0.0817 0.0704 'International Tables Vol C Tables 4.2.6.8 and 6.1.1.4'
Rb Rb -0.9393 2.9676 'International Tables Vol C Tables 4.2.6.8 and 6.1.1.4'
Ru Ru -1.2594 0.8363 'International Tables Vol C Tables 4.2.6.8 and 6.1.1.4'
W W -0.8490 6.8722 'International Tables Vol C Tables 4.2.6.8 and 6.1.1.4'
Na Na 0.0362 0.0249 'International Tables Vol C Tables 4.2.6.8 and 6.1.1.4'

loop_
_geom_angle_atom_site_label_1
_geom_angle_atom_site_label_2
_geom_angle_atom_site_label_3
_geom_angle
_geom_angle_site_symmetry_1
_geom_angle_site_symmetry_3
_geom_angle_publ_flag
O1T W1 O19 101.8(3) . . ?
O1T W1 O18 101.8(2) . . ?
O19 W1 O18 94.9(2) . . ?
O1T W1 O13R 96.3(2) . . ?
O19 W1 O13R 93.0(2) . . ?
O18 W1 O13R 158.3(2) . . ?
O1T W1 O12R 98.6(2) . . ?
O19 W1 O12R 158.5(2) . . ?
O18 W1 O12R 87.4(2) . . ?
O13R W1 O12R 78.1(2) . . ?
O1T W1 O1SI 168.3(2) . . ?
O19 W1 O1SI 86.4(2) . . ?
O18 W1 O1SI 85.6(2) . . ?
O13R W1 O1SI 74.73(19) . . ?
O12R W1 O1SI 72.47(18) . . ?
O1T W1 Ru2 85.95(19) . . ?
O19 W1 Ru2 134.23(17) . . ?
O18 W1 Ru2 128.01(15) . . ?
O13R W1 Ru2 41.25(14) . . ?
O12R W1 Ru2 40.81(14) . . ?
O1SI W1 Ru2 82.38(12) . . ?
O1T W1 Na2 87.0(2) . . ?
O19 W1 Na2 136.34(18) . . ?
O18 W1 Na2 41.69(16) . . ?
O13R W1 Na2 128.88(16) . . ?
O12R W1 Na2 51.10(15) . . ?
O1SI W1 Na2 92.85(13) . . ?
Ru2 W1 Na2 88.59(6) . . ?
O1T W1 Rb2 52.68(19) . . ?
O19 W1 Rb2 49.43(17) . . ?
O18 W1 Rb2 107.85(16) . . ?
O13R W1 Rb2 92.57(15) . . ?
O12R W1 Rb2 149.10(14) . . ?
O1SI W1 Rb2 133.80(12) . . ?
Ru2 W1 Rb2 116.74(4) . . ?
Na2 W1 Rb2 126.91(7) . . ?
O2T W2 O26 102.8(3) . . ?
O2T W2 O27 103.1(2) . . ?
O26 W2 O27 94.9(2) . . ?
O2T W2 O23R 97.6(2) . . ?
O26 W2 O23R 91.8(2) . . ?
O27 W2 O23R 156.2(2) . . ?
O2T W2 O12R 99.3(2) . . ?
O26 W2 O12R 156.9(2) . . ?
O27 W2 O12R 86.5(2) . . ?
O23R W2 O12R 78.6(2) . . ?
O2T W2 O1SI 168.0(2) . . ?
O26 W2 O1SI 85.4(2) . . ?
O27 W2 O1SI 84.6(2) . . ?
O23R W2 O1SI 73.16(19) . . ?
O12R W2 O1SI 71.73(18) . . ?
O2T W2 Ru2 85.32(19) . . ?
O26 W2 Ru2 133.77(17) . . ?
O27 W2 Ru2 127.97(16) . . ?
O23R W2 Ru2 42.02(15) . . ?
O12R W2 Ru2 41.64(14) . . ?
O1SI W2 Ru2 82.68(12) . . ?
O2T W2 Na2 91.0(2) . . ?
O26 W2 Na2 137.65(18) . . ?
O27 W2 Na2 42.81(17) . . ?
O23R W2 Na2 126.20(16) . . ?
O12R W2 Na2 47.59(15) . . ?
O1SI W2 Na2 88.56(13) . . ?
Ru2 W2 Na2 86.56(6) . . ?
O2T W2 Rb1 83.56(19) . 2_777 ?
O26 W2 Rb1 58.07(17) . 2_777 ?
O27 W2 Rb1 152.89(16) . 2_777 ?
O23R W2 Rb1 40.87(15) . 2_777 ?
O12R W2 Rb1 118.70(14) . 2_777 ?
O1SI W2 Rb1 93.72(12) . 2_777 ?
Ru2 W2 Rb1 78.33(3) . 2_777 ?
Na2 W2 Rb1 164.28(6) . 2_777 ?
O3T W3 O34 104.0(3) . . ?
O3T W3 O35 103.1(3) . . ?
O34 W3 O35 97.7(2) . . ?
O3T W3 O23R 94.9(2) . . ?
O34 W3 O23R 157.5(2) . . ?
O35 W3 O23R 89.5(2) . . ?
O3T W3 O13R 95.6(2) . . ?
O34 W3 O13R 90.5(2) . . ?
O35 W3 O13R 157.0(2) . . ?
O23R W3 O13R 75.5(2) . . ?
O3T W3 O1SI 164.5(2) . . ?
O34 W3 O1SI 86.9(2) . . ?
O35 W3 O1SI 85.9(2) . . ?
O23R W3 O1SI 72.33(18) . . ?
O13R W3 O1SI 73.01(19) . . ?
O3T W3 Rb1 69.2(2) . 2_777 ?
O34 W3 Rb1 144.89(17) . 2_777 ?
O35 W3 Rb1 53.61(17) . 2_777 ?
O23R W3 Rb1 53.97(14) . 2_777 ?
O13R W3 Rb1 123.92(14) . 2_777 ?
O1SI W3 Rb1 107.97(12) . 2_777 ?
O3T W3 Rb1 48.9(2) . . ?
O34 W3 Rb1 104.48(17) . . ?
O35 W3 Rb1 54.40(17) . . ?
O23R W3 Rb1 97.04(14) . . ?
O13R W3 Rb1 143.55(15) . . ?
O1SI W3 Rb1 139.52(13) . . ?
Rb1 W3 Rb1 44.23(6) 2_777 . ?
O4A W4 O4T 101.8(3) . . ?
O4A W4 O45 96.5(2) . . ?
O4T W4 O45 100.0(3) . . ?
O4A W4 O49 96.0(3) . . ?
O4T W4 O49 98.1(3) . . ?
O45 W4 O49 155.4(2) . . ?
O4A W4 O34 170.4(2) . . ?
O4T W4 O34 87.8(2) . . ?
O45 W4 O34 80.8(2) . . ?
O49 W4 O34 83.3(2) . . ?
O4A W4 O4SI 91.0(2) . . ?
O4T W4 O4SI 165.7(2) . . ?
O45 W4 O4SI 84.6(2) . . ?
O49 W4 O4SI 74.1(2) . . ?
O34 W4 O4SI 79.58(19) . . ?
O5T W5 O5A 102.4(3) . . ?
O5T W5 O45 100.3(3) . . ?
O5A W5 O45 94.9(2) . . ?
O5T W5 O56 98.4(3) . . ?
O5A W5 O56 97.7(2) . . ?
O45 W5 O56 154.6(2) . . ?
O5T W5 O35 89.2(2) . . ?
O5A W5 O35 167.9(2) . . ?
O45 W5 O35 79.7(2) . . ?
O56 W5 O35 83.4(2) . . ?
O5T W5 O3SI 166.0(2) . . ?
O5A W5 O3SI 90.2(2) . . ?
O45 W5 O3SI 84.3(2) . . ?
O56 W5 O3SI 73.8(2) . . ?
O35 W5 O3SI 78.54(19) . . ?
O5T W5 Rb1 41.3(2) . . ?
O5A W5 Rb1 143.67(19) . . ?
O45 W5 Rb1 91.51(16) . . ?
O56 W5 Rb1 91.24(16) . . ?
O35 W5 Rb1 47.97(14) . . ?
O3SI W5 Rb1 126.05(13) . . ?
O6A W6 O6T 102.5(3) . . ?
O6A W6 O67 97.6(3) . . ?
O6T W6 O67 98.7(3) . . ?
O6A W6 O56 97.0(3) . . ?
O6T W6 O56 96.2(3) . . ?
O67 W6 O56 156.4(2) . . ?
O6A W6 O26 170.4(2) . . ?
O6T W6 O26 87.0(2) . . ?
O67 W6 O26 79.1(2) . . ?
O56 W6 O26 83.5(2) . . ?
O6A W6 O3SI 91.5(2) . . ?
O6T W6 O3SI 164.2(2) . . ?
O67 W6 O3SI 86.7(2) . . ?
O56 W6 O3SI 74.5(2) . . ?
O26 W6 O3SI 79.37(19) . . ?
O6A W6 Rb3 131.7(2) . . ?
O6T W6 Rb3 48.0(2) . . ?
O67 W6 Rb3 121.01(17) . . ?
O56 W6 Rb3 58.95(16) . . ?
O26 W6 Rb3 56.51(15) . . ?
O3SI W6 Rb3 116.68(14) . . ?
O7T W7 O7WR 101.7(3) . . ?
O7T W7 O67 102.6(2) . . ?
O7WR W7 O67 92.9(2) . . ?
O7T W7 O78 99.3(2) . . ?
O7WR W7 O78 92.9(2) . . ?
O67 W7 O78 155.7(2) . . ?
O7T W7 O27 98.8(2) . . ?
O7WR W7 O27 159.4(2) . . ?
O67 W7 O27 83.6(2) . . ?
O78 W7 O27 82.7(2) . . ?
O7T W7 O2SI 174.4(2) . . ?
O7WR W7 O2SI 76.1(2) . . ?
O67 W7 O2SI 82.7(2) . . ?
O78 W7 O2SI 75.82(19) . . ?
O27 W7 O2SI 83.38(19) . . ?
O7T W7 Na2 87.84(19) . . ?
O7WR W7 Na2 135.04(18) . . ?
O67 W7 Na2 128.10(17) . . ?
O78 W7 Na2 42.14(16) . . ?
O27 W7 Na2 44.55(15) . . ?
O2SI W7 Na2 90.19(13) . . ?
O8T W8 O8WR 102.2(2) . . ?
O8T W8 O89 102.8(2) . . ?
O8WR W8 O89 93.4(2) . . ?
O8T W8 O78 99.9(2) . . ?
O8WR W8 O78 92.4(2) . . ?
O89 W8 O78 154.9(2) . . ?
O8T W8 O18 99.1(2) . . ?
O8WR W8 O18 158.6(2) . . ?
O89 W8 O18 83.1(2) . . ?
O78 W8 O18 82.7(2) . . ?
O8T W8 O2SI 174.6(2) . . ?
O8WR W8 O2SI 75.9(2) . . ?
O89 W8 O2SI 82.4(2) . . ?
O78 W8 O2SI 75.29(19) . . ?
O18 W8 O2SI 82.67(18) . . ?
O8T W8 Na2 84.61(19) . . ?
O8WR W8 Na2 138.07(17) . . ?
O89 W8 Na2 125.83(17) . . ?
O78 W8 Na2 45.91(16) . . ?
O18 W8 Na2 43.07(15) . . ?
O2SI W8 Na2 93.41(13) . . ?
O9T W9 O9A 102.3(3) . . ?
O9T W9 O89 98.8(3) . . ?
O9A W9 O89 96.8(2) . . ?
O9T W9 O49 96.8(3) . . ?
O9A W9 O49 97.9(3) . . ?
O89 W9 O49 155.8(2) . . ?
O9T W9 O19 89.8(2) . . ?
O9A W9 O19 167.7(2) . . ?
O89 W9 O19 78.9(2) . . ?
O49 W9 O19 82.7(2) . . ?
O9T W9 O4SI 165.7(2) . . ?
O9A W9 O4SI 89.7(2) . . ?
O89 W9 O4SI 87.4(2) . . ?
O49 W9 O4SI 73.5(2) . . ?
O19 W9 O4SI 78.74(19) . . ?
O9T W9 Rb2 41.8(2) . . ?
O9A W9 Rb2 143.37(19) . . ?
O89 W9 Rb2 96.11(16) . . ?
O49 W9 Rb2 83.37(17) . . ?
O19 W9 Rb2 48.88(14) . . ?
O4SI W9 Rb2 125.08(13) . . ?
O3SI Si O4SI 113.9(3) . . ?
O3SI Si O2SI 109.5(3) . . ?
O4SI Si O2SI 109.3(3) . . ?
O3SI Si O1SI 108.2(3) . . ?
O4SI Si O1SI 107.8(3) . . ?
O2SI Si O1SI 108.0(3) . . ?
O7WR Ru1 O8WR 81.2(2) . . ?
O7WR Ru1 C6 93.8(3) . . ?
O8WR Ru1 C6 119.8(3) . . ?
O7WR Ru1 C5 120.0(3) . . ?
O8WR Ru1 C5 94.2(3) . . ?
C6 Ru1 C5 38.4(3) . . ?
O7WR Ru1 C4 158.2(3) . . ?
O8WR Ru1 C4 95.2(3) . . ?
C6 Ru1 C4 69.2(3) . . ?
C5 Ru1 C4 38.5(3) . . ?
O7WR Ru1 C1 93.6(3) . . ?
O8WR Ru1 C1 157.7(3) . . ?
C6 Ru1 C1 38.5(3) . . ?
C5 Ru1 C1 69.5(3) . . ?
C4 Ru1 C1 81.6(3) . . ?
O7WR Ru1 C2 119.8(3) . . ?
O8WR Ru1 C2 157.7(3) . . ?
C6 Ru1 C2 69.5(3) . . ?
C5 Ru1 C2 81.9(3) . . ?
C4 Ru1 C2 68.2(3) . . ?
C1 Ru1 C2 38.6(3) . . ?
O7WR Ru1 C3 157.3(3) . . ?
O8WR Ru1 C3 120.3(3) . . ?
C6 Ru1 C3 81.7(3) . . ?
C5 Ru1 C3 68.8(3) . . ?
C4 Ru1 C3 37.3(3) . . ?
C1 Ru1 C3 69.1(3) . . ?
C2 Ru1 C3 37.9(3) . . ?
O7WR Ru1 O2SI 75.5(2) . . ?
O8WR Ru1 O2SI 75.83(19) . . ?
C6 Ru1 O2SI 160.1(3) . . ?
C5 Ru1 O2SI 160.6(3) . . ?
C4 Ru1 O2SI 124.6(3) . . ?
C1 Ru1 O2SI 124.1(3) . . ?
C2 Ru1 O2SI 100.9(3) . . ?
C3 Ru1 O2SI 101.5(2) . . ?
O12R Ru2 O23R 75.1(2) . . ?
O12R Ru2 O13R 74.9(2) . . ?
O23R Ru2 O13R 74.1(2) . . ?
O12R Ru2 C11 158.6(3) . . ?
O23R Ru2 C11 123.8(3) . . ?
O13R Ru2 C11 99.3(3) . . ?
O12R Ru2 C9 123.6(3) . . ?
O23R Ru2 C9 97.3(3) . . ?
O13R Ru2 C9 157.6(3) . . ?
C11 Ru2 C9 67.9(4) . . ?
O12R Ru2 C10 160.7(3) . . ?
O23R Ru2 C10 98.8(3) . . ?
O13R Ru2 C10 121.7(3) . . ?
C11 Ru2 C10 37.1(4) . . ?
C9 Ru2 C10 38.0(4) . . ?
O12R Ru2 C8 98.1(3) . . ?
O23R Ru2 C8 120.9(3) . . ?
O13R Ru2 C8 161.8(3) . . ?
C11 Ru2 C8 81.0(4) . . ?
C9 Ru2 C8 38.3(4) . . ?
C10 Ru2 C8 68.9(4) . . ?
O12R Ru2 C7 97.2(3) . . ?
O23R Ru2 C7 157.8(3) . . ?
O13R Ru2 C7 124.7(3) . . ?
C11 Ru2 C7 68.8(4) . . ?
C9 Ru2 C7 69.3(4) . . ?
C10 Ru2 C7 81.5(4) . . ?
C8 Ru2 C7 38.4(3) . . ?
O12R Ru2 C12 121.5(3) . . ?
O23R Ru2 C12 161.1(3) . . ?
O13R Ru2 C12 100.4(3) . . ?
C11 Ru2 C12 38.2(4) . . ?
C9 Ru2 C12 81.1(4) . . ?
C10 Ru2 C12 68.3(4) . . ?
C8 Ru2 C12 68.6(4) . . ?
C7 Ru2 C12 37.8(3) . . ?
O12R Ru2 W2 40.51(14) . . ?
O23R Ru2 W2 39.28(14) . . ?
O13R Ru2 W2 84.90(14) . . ?
C11 Ru2 W2 160.8(3) . . ?
C9 Ru2 W2 101.6(3) . . ?
C10 Ru2 W2 125.6(3) . . ?
C8 Ru2 W2 100.7(3) . . ?
C7 Ru2 W2 123.9(3) . . ?
C12 Ru2 W2 159.5(3) . . ?
O12R Ru2 W1 39.85(13) . . ?
O23R Ru2 W1 83.34(14) . . ?
O13R Ru2 W1 38.75(14) . . ?
C11 Ru2 W1 125.8(3) . . ?
C9 Ru2 W1 162.8(3) . . ?
C10 Ru2 W1 159.1(3) . . ?
C8 Ru2 W1 127.7(3) . . ?
C7 Ru2 W1 104.3(3) . . ?
C12 Ru2 W1 103.8(3) . . ?
W2 Ru2 W1 68.127(14) . . ?
C6 C1 C2 118.8(8) . . ?
C6 C1 Ru1 69.7(5) . . ?
C2 C1 Ru1 70.9(5) . . ?
C3 C2 C1 119.9(8) . . ?
C3 C2 Ru1 71.1(5) . . ?
C1 C2 Ru1 70.5(5) . . ?
C4 C3 C2 120.4(8) . . ?
C4 C3 Ru1 70.8(5) . . ?
C2 C3 Ru1 71.0(5) . . ?
C3 C4 C5 121.1(8) . . ?
C3 C4 Ru1 71.9(5) . . ?
C5 C4 Ru1 70.4(5) . . ?
C6 C5 C4 119.1(8) . . ?
C6 C5 Ru1 70.4(5) . . ?
C4 C5 Ru1 71.1(5) . . ?
C5 C6 C1 120.7(8) . . ?
C5 C6 Ru1 71.2(5) . . ?
C1 C6 Ru1 71.8(5) . . ?
C12 C7 C8 119.1(9) . . ?
C12 C7 Ru2 71.3(5) . . ?
C8 C7 Ru2 70.4(5) . . ?
C9 C8 C7 119.6(9) . . ?
C9 C8 Ru2 70.5(6) . . ?
C7 C8 Ru2 71.1(5) . . ?
C10 C9 C8 120.2(9) . . ?
C10 C9 Ru2 71.2(6) . . ?
C8 C9 Ru2 71.2(6) . . ?
C11 C10 C9 119.9(9) . . ?
C11 C10 Ru2 70.9(6) . . ?
C9 C10 Ru2 70.8(6) . . ?
C10 C11 C12 121.7(9) . . ?
C10 C11 Ru2 72.0(6) . . ?
C12 C11 Ru2 72.0(6) . . ?
C7 C12 C11 119.5(9) . . ?
C7 C12 Ru2 71.0(6) . . ?
C11 C12 Ru2 69.7(6) . . ?
Si O1SI W1 122.3(3) . . ?
Si O1SI W3 118.3(3) . . ?
W1 O1SI W3 95.30(18) . . ?
Si O1SI W2 122.0(3) . . ?
W1 O1SI W2 97.16(17) . . ?
W3 O1SI W2 95.46(17) . . ?
Si O2SI Ru1 121.2(3) . . ?
Si O2SI W7 125.4(3) . . ?
Ru1 O2SI W7 92.59(18) . . ?
Si O2SI W8 126.2(3) . . ?
Ru1 O2SI W8 92.60(18) . . ?
W7 O2SI W8 89.01(16) . . ?
Si O3SI W6 130.2(3) . . ?
Si O3SI W5 127.5(3) . . ?
W6 O3SI W5 93.82(18) . . ?
Si O4SI W4 128.3(3) . . ?
Si O4SI W9 129.3(3) . . ?
W4 O4SI W9 94.28(19) . . ?
W1 O1T Rb2 102.2(2) . . ?
W3 O3T Rb1 105.0(3) . . ?
W3 O3T Rb3 138.1(3) . 2_777 ?
Rb1 O3T Rb3 50.08(13) . 2_777 ?
W3 O3T Rb1 83.2(2) . 2_777 ?
Rb1 O3T Rb1 51.12(12) . 2_777 ?
Rb3 O3T Rb1 96.72(17) 2_777 2_777 ?
W5 O5T Rb1 116.8(3) . . ?
W6 O6T Rb3 106.8(3) . . ?
W7 O7T Na4 150.6(3) . . ?
W7 O7WR Ru1 115.7(3) . . ?
W8 O8WR Ru1 115.5(3) . . ?
W9 O9T Rb2 115.5(3) . . ?
W2 O12R W1 118.3(2) . . ?
W2 O12R Ru2 97.8(2) . . ?
W1 O12R Ru2 99.3(2) . . ?
W2 O12R Na2 99.7(2) . . ?
W1 O12R Na2 94.11(19) . . ?
Ru2 O12R Na2 149.4(2) . . ?
W1 O13R W3 114.9(2) . . ?
W1 O13R Ru2 100.0(2) . . ?
W3 O13R Ru2 101.9(2) . . ?
W1 O18 W8 146.1(3) . . ?
W1 O18 Na2 109.0(2) . . ?
W8 O18 Na2 104.0(2) . . ?
W1 O19 W9 145.3(3) . . ?
W1 O19 Rb2 104.6(2) . . ?
W9 O19 Rb2 99.05(18) . . ?
W2 O23R W3 117.5(2) . . ?
W2 O23R Ru2 98.7(2) . . ?
W3 O23R Ru2 102.3(2) . . ?
W2 O23R Rb1 113.5(2) . 2_777 ?
W3 O23R Rb1 92.31(18) . 2_777 ?
Ru2 O23R Rb1 133.1(2) . 2_777 ?
W2 O26 W6 146.6(3) . . ?
W2 O26 Rb3 121.7(2) . . ?
W6 O26 Rb3 90.03(18) . . ?
W2 O26 Rb1 97.2(2) . 2_777 ?
W6 O26 Rb1 114.26(19) . 2_777 ?
Rb3 O26 Rb1 44.46(10) . 2_777 ?
W2 O27 W7 145.5(3) . . ?
W2 O27 Na2 109.2(2) . . ?
W7 O27 Na2 103.7(2) . . ?
W3 O34 W4 142.6(3) . . ?
W3 O35 W5 144.8(3) . . ?
W3 O35 Rb1 98.0(2) . 2_777 ?
W5 O35 Rb1 117.1(2) . 2_777 ?
W3 O35 Rb1 97.9(2) . . ?
W5 O35 Rb1 100.97(18) . . ?
Rb1 O35 Rb1 54.87(11) 2_777 . ?
W4 O45 W5 163.8(3) . . ?
W4 O49 W9 115.7(3) . . ?
W5 O56 W6 115.5(3) . . ?
W5 O56 Rb3 139.6(2) . . ?
W6 O56 Rb3 91.61(19) . . ?
W7 O67 W6 160.5(3) . . ?
W7 O78 W8 118.8(3) . . ?
W7 O78 Na2 108.5(2) . . ?
W8 O78 Na2 102.1(2) . . ?
W8 O89 W9 161.0(3) . . ?
Rb3 Rb1 Rb1 133.95(15) 2_777 2_777 ?
Rb3 Rb1 O3T 69.84(15) 2_777 . ?
Rb1 Rb1 O3T 74.33(14) 2_777 . ?
Rb3 Rb1 O23R 103.36(14) 2_777 2_777 ?
Rb1 Rb1 O23R 102.03(13) 2_777 2_777 ?
O3T Rb1 O23R 162.27(17) . 2_777 ?
Rb3 Rb1 O35 102.95(14) 2_777 2_777 ?
Rb1 Rb1 O35 64.28(12) 2_777 2_777 ?
O3T Rb1 O35 110.85(16) . 2_777 ?
O23R Rb1 O35 53.59(14) 2_777 2_777 ?
Rb3 Rb1 O5T 124.17(15) 2_777 . ?
Rb1 Rb1 O5T 90.83(15) 2_777 . ?
O3T Rb1 O5T 102.46(17) . . ?
O23R Rb1 O5T 94.87(16) 2_777 . ?
O35 Rb1 O5T 129.41(17) 2_777 . ?
Rb3 Rb1 O18W 63.2(2) 2_777 . ?
Rb1 Rb1 O18W 138.7(2) 2_777 . ?
O3T Rb1 O18W 82.7(2) . . ?
O23R Rb1 O18W 109.4(2) 2_777 . ?
O35 Rb1 O18W 156.9(2) 2_777 . ?
O5T Rb1 O18W 61.0(2) . . ?
Rb3 Rb1 O35 114.38(14) 2_777 . ?
Rb1 Rb1 O35 60.84(12) 2_777 . ?
O3T Rb1 O35 53.84(15) . . ?
O23R Rb1 O35 139.87(16) 2_777 . ?
O35 Rb1 O35 125.13(11) 2_777 . ?
O5T Rb1 O35 52.98(15) . . ?
O18W Rb1 O35 77.9(2) . . ?
Rb3 Rb1 O3T 148.51(14) 2_777 2_777 ?
Rb1 Rb1 O3T 54.55(12) 2_777 2_777 ?
O3T Rb1 O3T 128.88(11) . 2_777 ?
O23R Rb1 O3T 50.41(14) 2_777 2_777 ?
O35 Rb1 O3T 49.32(14) 2_777 2_777 ?
O5T Rb1 O3T 80.16(16) . 2_777 ?
O18W Rb1 O3T 135.7(2) . 2_777 ?
O35 Rb1 O3T 96.05(15) . 2_777 ?
Rb3 Rb1 O26 61.01(12) 2_777 2_777 ?
Rb1 Rb1 O26 116.48(12) 2_777 2_777 ?
O3T Rb1 O26 118.18(16) . 2_777 ?
O23R Rb1 O26 47.28(13) 2_777 2_777 ?
O35 Rb1 O26 52.91(13) 2_777 2_777 ?
O5T Rb1 O26 135.24(15) . 2_777 ?
O18W Rb1 O26 104.5(2) . 2_777 ?
O35 Rb1 O26 171.64(15) . 2_777 ?
O3T Rb1 O26 87.77(14) 2_777 2_777 ?
Rb3 Rb1 W3 120.95(10) 2_777 2_777 ?
Rb1 Rb1 W3 69.40(7) 2_777 2_777 ?
O3T Rb1 W3 135.36(13) . 2_777 ?
O23R Rb1 W3 33.72(10) 2_777 2_777 ?
O35 Rb1 W3 28.39(10) 2_777 2_777 ?
O5T Rb1 W3 103.20(13) . 2_777 ?
O18W Rb1 W3 141.90(19) . 2_777 ?
O35 Rb1 W3 122.23(12) . 2_777 ?
O3T Rb1 W3 27.57(10) 2_777 2_777 ?
O26 Rb1 W3 60.62(9) 2_777 2_777 ?
Rb3 Rb1 W3 90.80(10) 2_777 . ?
Rb1 Rb1 W3 66.37(7) 2_777 . ?
O3T Rb1 W3 26.15(12) . . ?
O23R Rb1 W3 165.80(13) 2_777 . ?
O35 Rb1 W3 122.53(11) 2_777 . ?
O5T Rb1 W3 77.73(12) . . ?
O18W Rb1 W3 77.88(18) . . ?
O35 Rb1 W3 27.74(10) . . ?
O3T Rb1 W3 115.81(12) 2_777 . ?
O26 Rb1 W3 144.33(11) 2_777 . ?
W3 Rb1 W3 135.77(6) 2_777 . ?
O20W Rb2 O21W 58.8(4) 1_545 . ?
O20W Rb2 O14W 102.8(4) 1_545 1_455 ?
O21W Rb2 O14W 96.5(3) . 1_455 ?
O20W Rb2 O19W 139.3(4) 1_545 2_666 ?
O21W Rb2 O19W 152.3(3) . 2_666 ?
O14W Rb2 O19W 97.7(2) 1_455 2_666 ?
O20W Rb2 O9T 79.1(4) 1_545 . ?
O21W Rb2 O9T 75.5(3) . . ?
O14W Rb2 O9T 169.5(2) 1_455 . ?
O19W Rb2 O9T 87.0(2) 2_666 . ?
O20W Rb2 O11W 49.1(4) 1_545 1_545 ?
O21W Rb2 O11W 94.8(3) . 1_545 ?
O14W Rb2 O11W 134.8(2) 1_455 1_545 ?
O19W Rb2 O11W 92.0(2) 2_666 1_545 ?
O9T Rb2 O11W 53.93(19) . 1_545 ?
O20W Rb2 O19 116.6(3) 1_545 . ?
O21W Rb2 O19 68.7(3) . . ?
O14W Rb2 O19 116.6(2) 1_455 . ?
O19W Rb2 O19 83.6(2) 2_666 . ?
O9T Rb2 O19 54.38(15) . . ?
O11W Rb2 O19 108.30(19) 1_545 . ?
O20W Rb2 O1T 162.1(4) 1_545 . ?
O21W Rb2 O1T 103.4(3) . . ?
O14W Rb2 O1T 76.85(19) 1_455 . ?
O19W Rb2 O1T 57.4(2) 2_666 . ?
O9T Rb2 O1T 98.13(17) . . ?
O11W Rb2 O1T 141.6(2) 1_545 . ?
O19 Rb2 O1T 50.98(14) . . ?
O20W Rb2 O22W 49.9(4) 1_545 1_545 ?
O21W Rb2 O22W 73.3(3) . 1_545 ?
O14W Rb2 O22W 53.0(3) 1_455 1_545 ?
O19W Rb2 O22W 133.7(3) 2_666 1_545 ?
O9T Rb2 O22W 128.7(3) . 1_545 ?
O11W Rb2 O22W 89.4(3) 1_545 1_545 ?
O19 Rb2 O22W 139.1(3) . 1_545 ?
O1T Rb2 O22W 128.1(2) . 1_545 ?
O20W Rb2 O13W 101.2(4) 1_545 . ?
O21W Rb2 O13W 54.9(3) . . ?
O14W Rb2 O13W 52.3(2) 1_455 . ?
O19W Rb2 O13W 119.1(2) 2_666 . ?
O9T Rb2 O13W 117.2(2) . . ?
O11W Rb2 O13W 148.2(2) 1_545 . ?
O19 Rb2 O13W 71.93(18) . . ?
O1T Rb2 O13W 64.06(18) . . ?
O22W Rb2 O13W 74.1(3) 1_545 . ?
O20W Rb2 W1 140.4(3) 1_545 . ?
O21W Rb2 W1 84.8(2) . . ?
O14W Rb2 W1 95.58(17) 1_455 . ?
O19W Rb2 W1 70.23(18) 2_666 . ?
O9T Rb2 W1 77.12(12) . . ?
O11W Rb2 W1 129.06(17) 1_545 . ?
O19 Rb2 W1 25.94(10) . . ?
O1T Rb2 W1 25.16(10) . . ?
O22W Rb2 W1 137.6(2) 1_545 . ?
O13W Rb2 W1 63.65(15) . . ?
O20W Rb2 W9 92.5(3) 1_545 . ?
O21W Rb2 W9 67.1(2) . . ?
O14W Rb2 W9 147.36(18) 1_455 . ?
O19W Rb2 W9 88.59(18) 2_666 . ?
O9T Rb2 W9 22.76(11) . . ?
O11W Rb2 W9 76.50(16) 1_545 . ?
O19 Rb2 W9 32.06(10) . . ?
O1T Rb2 W9 79.89(11) . . ?
O22W Rb2 W9 136.3(2) 1_545 . ?
O13W Rb2 W9 96.75(16) . . ?
W1 Rb2 W9 56.46(3) . . ?
O20W Rb3 Rb1 120.3(4) . 2_777 ?
O20W Rb3 O4W 118.1(4) . 2_777 ?
Rb1 Rb3 O4W 105.30(18) 2_777 2_777 ?
O20W Rb3 O18W 94.9(4) . 2_777 ?
Rb1 Rb3 O18W 66.2(2) 2_777 2_777 ?
O4W Rb3 O18W 66.5(2) 2_777 2_777 ?
O20W Rb3 O6T 58.2(4) . . ?
Rb1 Rb3 O6T 120.05(19) 2_777 . ?
O4W Rb3 O6T 128.7(2) 2_777 . ?
O18W Rb3 O6T 152.5(3) 2_777 . ?
O20W Rb3 O9W 133.0(4) . 1_565 ?
Rb1 Rb3 O9W 92.15(19) 2_777 1_565 ?
O4W Rb3 O9W 79.1(2) 2_777 1_565 ?
O18W Rb3 O9W 130.8(3) 2_777 1_565 ?
O6T Rb3 O9W 76.7(2) . 1_565 ?
O20W Rb3 O21W 57.5(4) . 1_565 ?
Rb1 Rb3 O21W 151.1(3) 2_777 1_565 ?
O4W Rb3 O21W 62.2(3) 2_777 1_565 ?
O18W Rb3 O21W 85.0(3) 2_777 1_565 ?
O6T Rb3 O21W 84.5(3) . 1_565 ?
O9W Rb3 O21W 109.3(3) 1_565 1_565 ?
O20W Rb3 O3T 174.2(4) . 2_777 ?
Rb1 Rb3 O3T 60.08(14) 2_777 2_777 ?
O4W Rb3 O3T 57.55(18) 2_777 2_777 ?
O18W Rb3 O3T 80.0(2) 2_777 2_777 ?
O6T Rb3 O3T 127.20(19) . 2_777 ?
O9W Rb3 O3T 51.58(19) 1_565 2_777 ?
O21W Rb3 O3T 119.0(3) 1_565 2_777 ?
O20W Rb3 O26 63.3(4) . . ?
Rb1 Rb3 O26 74.54(14) 2_777 . ?
O4W Rb3 O26 178.1(2) 2_777 . ?
O18W Rb3 O26 115.0(2) 2_777 . ?
O6T Rb3 O26 50.58(16) . . ?
O9W Rb3 O26 99.04(19) 1_565 . ?
O21W Rb3 O26 118.8(3) 1_565 . ?
O3T Rb3 O26 121.15(19) 2_777 . ?
O20W Rb3 O56 101.3(4) . . ?
Rb1 Rb3 O56 77.15(14) 2_777 . ?
O4W Rb3 O56 129.53(19) 2_777 . ?
O18W Rb3 O56 143.3(2) 2_777 . ?
O6T Rb3 O56 50.28(16) . . ?
O9W Rb3 O56 50.55(17) 1_565 . ?
O21W Rb3 O56 131.4(3) 1_565 . ?
O3T Rb3 O56 84.47(17) 2_777 . ?
O26 Rb3 O56 48.58(14) . . ?
O20W Rb3 O22W 46.2(4) . . ?
Rb1 Rb3 O22W 90.8(2) 2_777 . ?
O4W Rb3 O22W 98.4(2) 2_777 . ?
O18W Rb3 O22W 49.2(3) 2_777 . ?
O6T Rb3 O22W 103.3(3) . . ?
O9W Rb3 O22W 176.6(3) 1_565 . ?
O21W Rb3 O22W 67.3(3) 1_565 . ?
O3T Rb3 O22W 129.0(2) 2_777 . ?
O26 Rb3 O22W 83.5(2) . . ?
O56 Rb3 O22W 132.0(2) . . ?
O20W Rb3 W6 72.0(3) . . ?
Rb1 Rb3 W6 95.11(12) 2_777 . ?
O4W Rb3 W6 145.08(17) 2_777 . ?
O18W Rb3 W6 148.4(2) 2_777 . ?
O6T Rb3 W6 25.19(12) . . ?
O9W Rb3 W6 72.02(16) 1_565 . ?
O21W Rb3 W6 109.5(2) 1_565 . ?
O3T Rb3 W6 113.70(15) 2_777 . ?
O26 Rb3 W6 33.46(10) . . ?
O56 Rb3 W6 29.44(10) . . ?
O22W Rb3 W6 109.5(2) . . ?
O5W Na1 O2W 101.1(2) . . ?
O5W Na1 O1W 166.4(3) . 2_766 ?
O2W Na1 O1W 92.4(2) . 2_766 ?
O5W Na1 O19W 94.6(3) . . ?
O2W Na1 O19W 89.5(3) . . ?
O1W Na1 O19W 87.4(3) 2_766 . ?
O5W Na1 O7W 77.0(2) . 2_766 ?
O2W Na1 O7W 167.1(3) . 2_766 ?
O1W Na1 O7W 89.4(2) 2_766 2_766 ?
O19W Na1 O7W 103.3(3) . 2_766 ?
O5W Na1 O6W 104.5(3) . . ?
O2W Na1 O6W 93.6(2) . . ?
O1W Na1 O6W 72.5(2) 2_766 . ?
O19W Na1 O6W 159.7(3) . . ?
O7W Na1 O6W 74.8(2) 2_766 . ?
O5W Na1 Na3 121.5(2) . 2_766 ?
O2W Na1 Na3 128.8(2) . 2_766 ?
O1W Na1 Na3 46.07(16) 2_766 2_766 ?
O19W Na1 Na3 112.0(3) . 2_766 ?
O7W Na1 Na3 47.23(18) 2_766 2_766 ?
O6W Na1 Na3 51.65(18) . 2_766 ?
O5W Na1 Rb2 103.31(19) . 2_666 ?
O2W Na1 Rb2 124.49(18) . 2_666 ?
O1W Na1 Rb2 69.87(16) 2_766 2_666 ?
O19W Na1 Rb2 39.7(2) . 2_666 ?
O7W Na1 Rb2 68.01(17) 2_766 2_666 ?
O6W Na1 Rb2 126.3(2) . 2_666 ?
Na3 Na1 Rb2 74.63(9) 2_766 2_666 ?
O10W Na2 O3W 87.5(3) . . ?
O10W Na2 O15W 99.3(3) . 2_676 ?
O3W Na2 O15W 95.4(3) . 2_676 ?
O10W Na2 O18 125.8(3) . . ?
O3W Na2 O18 81.9(2) . . ?
O15W Na2 O18 134.4(3) 2_676 . ?
O10W Na2 O78 173.2(3) . . ?
O3W Na2 O78 92.4(2) . . ?
O15W Na2 O78 73.9(2) 2_676 . ?
O18 Na2 O78 60.81(18) . . ?
O10W Na2 O27 123.0(3) . . ?
O3W Na2 O27 147.3(2) . . ?
O15W Na2 O27 90.9(2) 2_676 . ?
O18 Na2 O27 71.13(18) . . ?
O78 Na2 O27 58.71(17) . . ?
O10W Na2 O12R 82.5(2) . . ?
O3W Na2 O12R 122.8(2) . . ?
O15W Na2 O12R 141.9(3) 2_676 . ?
O18 Na2 O12R 60.76(17) . . ?
O78 Na2 O12R 103.17(19) . . ?
O27 Na2 O12R 58.39(17) . . ?
O10W Na2 W8 153.3(2) . . ?
O3W Na2 W8 75.02(18) . . ?
O15W Na2 W8 102.2(2) 2_676 . ?
O18 Na2 W8 32.92(12) . . ?
O78 Na2 W8 31.99(12) . . ?
O27 Na2 W8 72.32(13) . . ?
O12R Na2 W8 90.06(14) . . ?
O10W Na2 W1 100.0(2) . . ?
O3W Na2 W1 93.69(19) . . ?
O15W Na2 W1 159.0(2) 2_676 . ?
O18 Na2 W1 29.26(12) . . ?
O78 Na2 W1 86.76(15) . . ?
O27 Na2 W1 71.56(14) . . ?
O12R Na2 W1 34.79(11) . . ?
W8 Na2 W1 62.03(6) . . ?
O10W Na2 W7 149.7(2) . . ?
O3W Na2 W7 121.7(2) . . ?
O15W Na2 W7 72.4(2) 2_676 . ?
O18 Na2 W7 70.94(14) . . ?
O78 Na2 W7 29.39(12) . . ?
O27 Na2 W7 31.80(12) . . ?
O12R Na2 W7 86.91(13) . . ?
W8 Na2 W7 54.19(5) . . ?
W1 Na2 W7 86.70(8) . . ?
O10W Na2 W2 99.4(2) . . ?
O3W Na2 W2 150.9(2) . . ?
O15W Na2 W2 111.1(2) 2_676 . ?
O18 Na2 W2 71.17(14) . . ?
O78 Na2 W2 83.98(14) . . ?
O27 Na2 W2 27.99(12) . . ?
O12R Na2 W2 32.66(11) . . ?
W8 Na2 W2 87.41(8) . . ?
W1 Na2 W2 57.37(5) . . ?
W7 Na2 W2 59.50(5) . . ?
O9W Na3 O1W 166.4(3) . . ?
O9W Na3 O17W 80.8(3) . . ?
O1W Na3 O17W 99.4(3) . . ?
O9W Na3 O7W 85.9(3) . . ?
O1W Na3 O7W 93.1(2) . . ?
O17W Na3 O7W 166.5(3) . . ?
O9W Na3 O14W 108.6(3) . . ?
O1W Na3 O14W 84.7(3) . . ?
O17W Na3 O14W 103.5(3) . . ?
O7W Na3 O14W 82.7(3) . . ?
O9W Na3 O6W 95.0(3) . 2_766 ?
O1W Na3 O6W 71.7(2) . 2_766 ?
O17W Na3 O6W 104.6(3) . 2_766 ?
O7W Na3 O6W 74.3(2) . 2_766 ?
O14W Na3 O6W 145.7(3) . 2_766 ?
O9W Na3 Na1 125.0(2) . 2_766 ?
O1W Na3 Na1 47.84(17) . 2_766 ?
O17W Na3 Na1 139.5(3) . 2_766 ?
O7W Na3 Na1 49.38(19) . 2_766 ?
O14W Na3 Na1 96.8(2) . 2_766 ?
O6W Na3 Na1 48.86(17) 2_766 2_766 ?
O9W Na3 Rb3 35.9(2) . 1_545 ?
O1W Na3 Rb3 131.17(19) . 1_545 ?
O17W Na3 Rb3 71.4(2) . 1_545 ?
O7W Na3 Rb3 96.47(19) . 1_545 ?
O14W Na3 Rb3 144.0(2) . 1_545 ?
O6W Na3 Rb3 65.25(17) 2_766 1_545 ?
Na1 Na3 Rb3 109.90(11) 2_766 1_545 ?
O9W Na3 Rb2 126.9(2) . 1_655 ?
O1W Na3 Rb2 63.40(16) . 1_655 ?
O17W Na3 Rb2 128.9(2) . 1_655 ?
O7W Na3 Rb2 61.79(18) . 1_655 ?
O14W Na3 Rb2 32.8(2) . 1_655 ?
O6W Na3 Rb2 112.88(18) 2_766 1_655 ?
Na1 Na3 Rb2 64.03(9) 2_766 1_655 ?
Rb3 Na3 Rb2 156.47(10) 1_545 1_655 ?
O16W Na4 O8W 111.5(3) . . ?
O16W Na4 O11W 100.2(3) . . ?
O8W Na4 O11W 88.8(3) . . ?
O16W Na4 O7T 97.4(3) . . ?
O8W Na4 O7T 151.1(3) . . ?
O11W Na4 O7T 85.8(3) . . ?
O16W Na4 O15W 91.9(3) . . ?
O8W Na4 O15W 90.8(3) . . ?
O11W Na4 O15W 167.1(4) . . ?
O7T Na4 O15W 88.4(3) . . ?
O16W Na4 Rb2 80.1(2) . 1_565 ?
O8W Na4 Rb2 65.0(2) . 1_565 ?
O11W Na4 Rb2 40.0(2) . 1_565 ?
O7T Na4 Rb2 122.5(2) . 1_565 ?
O15W Na4 Rb2 148.7(3) . 1_565 ?
Na3 O1W Na1 86.1(2) . 2_766 ?
Na1 O6W Na3 79.5(2) . 2_766 ?
Na3 O7W Na1 83.4(2) . 2_766 ?
Na3 O9W Rb3 117.8(3) . 1_545 ?
Na4 O11W Rb2 110.3(3) . 1_565 ?
Na3 O14W Rb2 120.5(3) . 1_655 ?
Na4 O15W Na2 132.6(4) . 2_676 ?
Rb3 O18W Rb1 50.59(18) 2_777 . ?
Na1 O19W Rb2 108.8(3) . 2_666 ?
Rb3 O20W Rb2 134.2(6) . 1_565 ?
Rb2 O21W Rb3 105.9(4) . 1_545 ?
Rb2 O22W Rb3 89.5(3) 1_565 . ?

loop_
_geom_bond_atom_site_label_1
_geom_bond_atom_site_label_2
_geom_bond_distance
_geom_bond_site_symmetry_2
_geom_bond_publ_flag
W1 O1T 1.719(6) . ?
W1 O19 1.787(5) . ?
W1 O18 1.851(5) . ?
W1 O13R 2.004(5) . ?
W1 O12R 2.047(5) . ?
W1 O1SI 2.321(5) . ?
W1 Ru2 3.1528(6) . ?
W1 Na2 3.579(4) . ?
W1 Rb2 3.953(2) . ?
W2 O2T 1.738(6) . ?
W2 O26 1.785(5) . ?
W2 O27 1.853(5) . ?
W2 O23R 1.994(5) . ?
W2 O12R 2.041(5) . ?
W2 O1SI 2.360(5) . ?
W2 Ru2 3.1131(7) . ?
W2 Na2 3.728(4) . ?
W2 Rb1 4.2298(19) 2_777 ?
W3 O3T 1.739(6) . ?
W3 O34 1.786(5) . ?
W3 O35 1.791(5) . ?
W3 O23R 2.072(5) . ?
W3 O13R 2.080(5) . ?
W3 O1SI 2.338(5) . ?
W3 Rb1 3.7294(19) 2_777 ?
W3 Rb1 3.8105(18) . ?
W4 O4A 1.753(6) . ?
W4 O4T 1.757(6) . ?
W4 O45 1.886(5) . ?
W4 O49 1.934(6) . ?
W4 O34 2.187(5) . ?
W4 O4SI 2.223(5) . ?
W5 O5T 1.729(6) . ?
W5 O5A 1.753(6) . ?
W5 O45 1.896(5) . ?
W5 O56 1.928(5) . ?
W5 O35 2.173(5) . ?
W5 O3SI 2.256(5) . ?
W5 Rb1 4.134(2) . ?
W6 O6A 1.749(6) . ?
W6 O6T 1.751(6) . ?
W6 O67 1.902(5) . ?
W6 O56 1.936(5) . ?
W6 O26 2.171(5) . ?
W6 O3SI 2.219(5) . ?
W6 Rb3 3.937(3) . ?
W7 O7T 1.721(6) . ?
W7 O7WR 1.809(5) . ?
W7 O67 1.897(5) . ?
W7 O78 1.923(5) . ?
W7 O27 2.015(5) . ?
W7 O2SI 2.366(5) . ?
W7 Na2 3.716(4) . ?
W8 O8T 1.718(5) . ?
W8 O8WR 1.821(5) . ?
W8 O89 1.885(5) . ?
W8 O78 1.939(5) . ?
W8 O18 2.005(5) . ?
W8 O2SI 2.377(5) . ?
W8 Na2 3.578(4) . ?
W9 O9T 1.743(6) . ?
W9 O9A 1.747(6) . ?
W9 O89 1.904(5) . ?
W9 O49 1.936(6) . ?
W9 O19 2.187(5) . ?
W9 O4SI 2.246(5) . ?
W9 Rb2 4.068(2) . ?
Si O3SI 1.625(5) . ?
Si O4SI 1.630(5) . ?
Si O2SI 1.644(5) . ?
Si O1SI 1.649(5) . ?
Ru1 O7WR 2.074(5) . ?
Ru1 O8WR 2.078(5) . ?
Ru1 C6 2.138(8) . ?
Ru1 C5 2.148(8) . ?
Ru1 C4 2.158(8) . ?
Ru1 C1 2.166(8) . ?
Ru1 C2 2.172(8) . ?
Ru1 C3 2.172(8) . ?
Ru1 O2SI 2.184(5) . ?
Ru2 O12R 2.088(5) . ?
Ru2 O23R 2.108(5) . ?
Ru2 O13R 2.111(5) . ?
Ru2 C11 2.154(10) . ?
Ru2 C9 2.162(10) . ?
Ru2 C10 2.168(10) . ?
Ru2 C8 2.171(10) . ?
Ru2 C7 2.180(10) . ?
Ru2 C12 2.184(10) . ?
C1 C6 1.420(11) . ?
C1 C2 1.433(12) . ?
C2 C3 1.411(11) . ?
C3 C4 1.385(11) . ?
C4 C5 1.419(12) . ?
C5 C6 1.411(12) . ?
C7 C12 1.413(13) . ?
C7 C8 1.432(13) . ?
C8 C9 1.423(13) . ?
C9 C10 1.408(14) . ?
C10 C11 1.376(13) . ?
C11 C12 1.421(13) . ?
O1T Rb2 3.216(6) . ?
O3T Rb1 2.971(6) . ?
O3T Rb3 3.218(7) 2_777 ?
O3T Rb1 3.512(6) 2_777 ?
O5T Rb1 3.056(6) . ?
O6T Rb3 3.055(7) . ?
O7T Na4 2.350(7) . ?
O9T Rb2 3.002(6) . ?
O12R Na2 2.793(6) . ?
O18 Na2 2.518(6) . ?
O19 Rb2 3.104(6) . ?
O23R Rb1 3.018(5) 2_777 ?
O26 Rb3 3.284(6) . ?
O26 Rb1 3.618(6) 2_777 ?
O27 Na2 2.683(6) . ?
O35 Rb1 3.032(5) 2_777 ?
O35 Rb1 3.128(6) . ?
O56 Rb3 3.374(6) . ?
O78 Na2 2.629(6) . ?
Rb1 Rb3 2.629(5) 2_777 ?
Rb1 Rb1 2.839(4) 2_777 ?
Rb1 O23R 3.018(5) 2_777 ?
Rb1 O35 3.032(5) 2_777 ?
Rb1 O18W 3.114(10) . ?
Rb1 O3T 3.512(6) 2_777 ?
Rb1 O26 3.618(6) 2_777 ?
Rb1 W3 3.7294(18) 2_777 ?
Rb2 O20W 2.679(15) 1_545 ?
Rb2 O21W 2.921(12) . ?
Rb2 O14W 2.970(9) 1_455 ?
Rb2 O19W 2.974(10) 2_666 ?
Rb2 O11W 3.042(8) 1_545 ?
Rb2 O22W 3.266(13) 1_545 ?
Rb2 O13W 3.326(9) . ?
Rb3 O20W 2.537(16) . ?
Rb3 Rb1 2.629(5) 2_777 ?
Rb3 O4W 3.033(8) 2_777 ?
Rb3 O18W 3.037(10) 2_777 ?
Rb3 O9W 3.060(8) 1_565 ?
Rb3 O21W 3.098(12) 1_565 ?
Rb3 O3T 3.218(7) 2_777 ?
Rb3 O22W 3.554(12) . ?
Na1 O5W 2.373(7) . ?
Na1 O2W 2.399(7) . ?
Na1 O1W 2.404(7) 2_766 ?
Na1 O19W 2.427(10) . ?
Na1 O7W 2.472(8) 2_766 ?
Na1 O6W 2.478(7) . ?
Na1 Na3 3.235(5) 2_766 ?
Na1 Rb2 4.403(4) 2_666 ?
Na2 O10W 2.295(8) . ?
Na2 O3W 2.445(8) . ?
Na2 O15W 2.513(9) 2_676 ?
Na3 O9W 2.315(8) . ?
Na3 O1W 2.335(7) . ?
Na3 O17W 2.379(9) . ?
Na3 O7W 2.391(8) . ?
Na3 O14W 2.463(9) . ?
Na3 O6W 2.581(8) 2_766 ?
Na3 Na1 3.235(5) 2_766 ?
Na3 Rb3 4.618(5) 1_545 ?
Na3 Rb2 4.723(4) 1_655 ?
Na4 O16W 2.327(9) . ?
Na4 O8W 2.340(9) . ?
Na4 O11W 2.341(9) . ?
Na4 O15W 2.401(10) . ?
Na4 Rb2 4.437(5) 1_565 ?
O1W Na1 2.404(7) 2_766 ?
O4W Rb3 3.033(8) 2_777 ?
O6W Na3 2.581(8) 2_766 ?
O7W Na1 2.472(8) 2_766 ?
O9W Rb3 3.060(8) 1_545 ?
O11W Rb2 3.042(8) 1_565 ?
O14W Rb2 2.970(9) 1_655 ?
O15W Na2 2.513(9) 2_676 ?
O18W Rb3 3.037(10) 2_777 ?
O19W Rb2 2.974(10) 2_666 ?
O20W Rb2 2.679(15) 1_565 ?
O21W Rb3 3.098(12) 1_545 ?
O22W Rb2 3.266(13) 1_565 ?
